data_1549969
loop_
_publ_author_name
'Shi, Lei'
'Li, Kun'
'Li, Ling-Ling'
'Chen, Shan-Yong'
'Li, Meng-Yang'
'Zhou, Qian'
'Wang, Nan'
'Yu, Xiao-Qi'

_publ_section_title
;
 Novel easily available purine-based AIEgens with colour tunability and
 applications in lipid droplet imaging.
;
_journal_issue 48
_journal_name_full 'Chemical science'
_journal_page_first 8969
_journal_page_last 8974
_journal_paper_doi 10.1039/c8sc03369b
_journal_volume 9
_journal_year 2018
_chemical_formula_moiety 'C23 H18 N6'
_chemical_formula_sum 'C23 H18 N6'
_chemical_formula_weight 378.43
_space_group_crystal_system triclinic
_space_group_IT_number 2
_space_group_name_Hall '-P 1'
_space_group_name_H-M_alt 'P -1'
_symmetry_space_group_name_Hall '-P 1'
_symmetry_space_group_name_H-M 'P -1'
_atom_sites_solution_hydrogens geom
_atom_sites_solution_primary direct
_audit_creation_date 2018-06-13
_audit_creation_method
;
Olex2 1.2
(compiled 2018.04.03 svn.r3497 for OlexSys, GUI svn.r5486)
;
_audit_update_record
;
2018-07-13 deposited with the CCDC.
2018-09-19 downloaded from the CCDC.
;
_cell_angle_alpha 73.536(7)
_cell_angle_beta 81.046(7)
_cell_angle_gamma 84.939(6)
_cell_formula_units_Z 2
_cell_length_a 8.0380(6)
_cell_length_b 10.3402(8)
_cell_length_c 11.9954(9)
_cell_measurement_reflns_used 3788
_cell_measurement_temperature 296.3(5)
_cell_measurement_theta_max 72.5530
_cell_measurement_theta_min 4.9770
_cell_volume 943.44(13)
_computing_cell_refinement 'CrysAlisPro 1.171.38.46 (Rigaku OD, 2015)'
_computing_data_collection 'CrysAlisPro 1.171.38.46 (Rigaku OD, 2015)'
_computing_data_reduction 'CrysAlisPro 1.171.38.46 (Rigaku OD, 2015)'
_computing_molecular_graphics 'Olex2 (Dolomanov et al., 2009)'
_computing_publication_material 'Olex2 (Dolomanov et al., 2009)'
_computing_structure_refinement 'ShelXL (Sheldrick, 2015)'
_computing_structure_solution 'ShelXT (Sheldrick, 2015)'
_diffrn_ambient_environment air
_diffrn_ambient_temperature 296.3(5)
_diffrn_detector 'CCD plate'
_diffrn_detector_area_resol_mean 15.9595
_diffrn_detector_type EosS2
_diffrn_measured_fraction_theta_full 1.000
_diffrn_measured_fraction_theta_max 0.980
_diffrn_measurement_details
;
List of Runs (angles in degrees, time in seconds):

  # Type    Start    End  Width  t~exp~   \w     \q     \k     \f   Frames
#--------------------------------------------------------------------------
  1  \w   -105.00  33.00   1.00    1.00    --  -36.17   0.00 120.00  138
  2  \w     23.00  90.00   1.00    1.00    --   36.17-125.00  90.00   67
  3  \w     19.00 103.00   1.00    1.00    --   36.17  57.00 -60.00   84
  4  \w     19.00 103.00   1.00    1.00    --   36.17  57.00 -30.00   84
  5  \w    -31.00  53.00   1.00    1.00    --   36.17 -57.00  90.00   84
  6  \w     23.00  90.00   1.00    1.00    --   36.17-125.00  60.00   67
  7  \w     23.00  90.00   1.00    1.00    --   36.17-125.00-120.00   67
  8  \w     39.00 115.00   1.00    1.26    --  108.71-111.00   0.00   76
  9  \w     39.00 115.00   1.00    1.26    --  108.71-111.00 150.00   76
 10  \w     41.00 135.00   1.00    1.26    --  108.71 -77.00-180.00   94
 11  \w     57.00 151.00   1.00    1.26    --  108.71 178.00-180.00   94
 12  \w     40.00 126.00   1.00    1.26    --  108.71 -45.00 -60.00   86
 13  \w     39.00 109.00   1.00    1.26    --  108.71 -94.00-180.00   70
 14  \w     82.00 176.00   1.00    1.26    --  108.71  77.00 -90.00   94
 15  \w     40.00 126.00   1.00    1.26    --  108.71 -45.00-150.00   86
 16  \w     40.00 126.00   1.00    1.26    --  108.71 -45.00 120.00   86
 17  \w     39.00 109.00   1.00    1.26    --  108.71 -94.00  60.00   70
 18  \w    100.00 178.00   1.00    1.26    --  108.71 111.00-120.00   78
 19  \w     39.00 109.00   1.00    1.26    --  108.71 -94.00-150.00   70
 20  \w     39.00 178.00   1.00    1.26    --  108.71   0.00-120.00  139
 21  \w    -55.00  33.00   1.00    1.00    --  -36.17  38.00 -90.00   88
 22  \w      9.00 104.00   1.00    1.00    --   36.17  77.00-150.00   95
 23  \w      9.00 104.00   1.00    1.00    --   36.17  77.00 120.00   95
 24  \w    -31.00  53.00   1.00    1.00    --   36.17 -57.00 -90.00   84
 25  \w      9.00 104.00   1.00    1.00    --   36.17  77.00   0.00   95
 26  \w     17.00 105.00   1.00    1.00    --   36.17  38.00  90.00   88
 27  \w     70.00 178.00   1.00    1.26    --  108.71  15.00  30.00  108
 28  \w     87.00 149.00   1.00    1.26    --  108.71  30.00  90.00   62
;
_diffrn_measurement_device 'four-circle diffractometer'
_diffrn_measurement_device_type 'New Gemini, Dual, Cu at zero, EosS2'
_diffrn_measurement_method '\w scans'
_diffrn_orient_matrix_type 'CrysAlisPro convention (1999,Acta A55,543-557)'
_diffrn_orient_matrix_UB_11 0.0195590000
_diffrn_orient_matrix_UB_12 -0.0904860000
_diffrn_orient_matrix_UB_13 -0.0839593000
_diffrn_orient_matrix_UB_21 0.0714454000
_diffrn_orient_matrix_UB_22 0.1182147000
_diffrn_orient_matrix_UB_23 -0.1017338000
_diffrn_orient_matrix_UB_31 0.1795548000
_diffrn_orient_matrix_UB_32 -0.0450142000
_diffrn_orient_matrix_UB_33 0.0296267000
_diffrn_radiation_monochromator graphite
_diffrn_radiation_probe x-ray
_diffrn_radiation_type CuK\a
_diffrn_radiation_wavelength 1.54184
_diffrn_reflns_av_R_equivalents 0.0264
_diffrn_reflns_av_unetI/netI 0.0231
_diffrn_reflns_Laue_measured_fraction_full 1.000
_diffrn_reflns_Laue_measured_fraction_max 0.980
_diffrn_reflns_limit_h_max 9
_diffrn_reflns_limit_h_min -6
_diffrn_reflns_limit_k_max 12
_diffrn_reflns_limit_k_min -12
_diffrn_reflns_limit_l_max 14
_diffrn_reflns_limit_l_min -14
_diffrn_reflns_number 10665
_diffrn_reflns_point_group_measured_fraction_full 1.000
_diffrn_reflns_point_group_measured_fraction_max 0.980
_diffrn_reflns_theta_full 67.684
_diffrn_reflns_theta_max 73.213
_diffrn_reflns_theta_min 3.879
_diffrn_source 'fine-focus sealed X-ray tube'
_diffrn_source_type 'Enhance (Cu) X-ray Source'
_exptl_absorpt_coefficient_mu 0.661
_exptl_absorpt_correction_T_max 1.00000
_exptl_absorpt_correction_T_min 0.56152
_exptl_absorpt_correction_type multi-scan
_exptl_absorpt_process_details
;
CrysAlisPro 1.171.38.46 (Rigaku Oxford Diffraction, 2015)
Empirical absorption correction using spherical harmonics,
 implemented in SCALE3 ABSPACK scaling algorithm.
;
_exptl_crystal_colour 'clear light colourless'
_exptl_crystal_colour_lustre clear
_exptl_crystal_colour_modifier light
_exptl_crystal_colour_primary colourless
_exptl_crystal_density_diffrn 1.332
_exptl_crystal_description block
_exptl_crystal_F_000 396
_exptl_crystal_size_max 0.65
_exptl_crystal_size_mid 0.4
_exptl_crystal_size_min 0.3
_refine_diff_density_max 0.529
_refine_diff_density_min -0.345
_refine_diff_density_rms 0.074
_refine_ls_extinction_method none
_refine_ls_goodness_of_fit_ref 1.047
_refine_ls_hydrogen_treatment constr
_refine_ls_matrix_type full
_refine_ls_number_parameters 263
_refine_ls_number_reflns 3698
_refine_ls_number_restraints 0
_refine_ls_restrained_S_all 1.047
_refine_ls_R_factor_all 0.0782
_refine_ls_R_factor_gt 0.0684
_refine_ls_shift/su_max 0.000
_refine_ls_shift/su_mean 0.000
_refine_ls_structure_factor_coef Fsqd
_refine_ls_weighting_details 'w=1/[\s^2^(Fo^2^)+(0.1253P)^2^+0.1374P] where P=(Fo^2^+2Fc^2^)/3'
_refine_ls_weighting_scheme calc
_refine_ls_wR_factor_gt 0.1844
_refine_ls_wR_factor_ref 0.1999
_reflns_Friedel_coverage 0.000
_reflns_number_gt 2980
_reflns_number_total 3698
_reflns_threshold_expression 'I > 2\s(I)'
_cod_data_source_file c8sc03369b2.cif
_cod_data_source_block yxq-sl-1
_cod_depositor_comments 'Adding full bibliography for 1549967--1549970.cif.'
_cod_original_cell_volume 943.43(13)
_cod_database_code 1549969
_shelx_shelxl_version_number 2014/7
_shelx_space_group_comment
;
The symmetry employed for this shelxl refinement is uniquely defined
by the following loop, which should always be used as a source of
symmetry information in preference to the above space-group names.
They are only intended as comments.
;
_reflns_odcompleteness_completeness 99.97
_reflns_odcompleteness_iscentric 1
_reflns_odcompleteness_theta 66.97
_olex2_refinement_description
;
1. Fixed Uiso
 At 1.2 times of:
  All C(H) groups, All C(H,H) groups
 At 1.5 times of:
  All C(H,H,H) groups
2.a Secondary CH2 refined with riding coordinates:
 C00R(H00A,H00D), C00T(H00J,H00R)
2.b Aromatic/amide H refined with riding coordinates:
 C00B(H00B), C00C(H00C), C00G(H00G), C00I(H00I), C00K(H00K), C00L(H00L),
 C00M(H00M), C00N(H00N), C00O(H00O), C00P(H00P), C00Q(H00Q)
2.c Idealised Me refined as rotating group:
 C00S(H00E,H00F,H00H)
;
_olex2_submission_special_instructions 'No special instructions were received'
_oxdiff_exptl_absorpt_empirical_details
;
Empirical correction (ABSPACK) includes:
- Absorption correction using spherical harmonics
- Frame scaling
- Detector area scaling
;
_oxdiff_exptl_absorpt_empirical_full_max 1.596
_oxdiff_exptl_absorpt_empirical_full_min 0.597

loop_
_space_group_symop_operation_xyz
'x, y, z'
'-x, -y, -z'

loop_
_atom_site_label
_atom_site_type_symbol
_atom_site_fract_x
_atom_site_fract_y
_atom_site_fract_z
_atom_site_U_iso_or_equiv
_atom_site_adp_type
_atom_site_occupancy
_atom_site_site_symmetry_order
_atom_site_calc_flag
_atom_site_refinement_flags_posn
N001 N 0.73842(19) 0.25696(14) 0.69985(14) 0.0545(4) Uani 1 1 d .
N002 N 0.75274(18) 0.45801(14) 0.54997(13) 0.0509(4) Uani 1 1 d .
N003 N 0.66024(19) 0.49059(14) 0.36262(14) 0.0535(4) Uani 1 1 d .
N004 N 0.5943(2) 0.14588(14) 0.51742(14) 0.0576(4) Uani 1 1 d .
N005 N 0.5547(2) 0.28888(15) 0.34216(15) 0.0599(4) Uani 1 1 d .
C006 C 0.7255(2) 0.53190(16) 0.44133(16) 0.0487(4) Uani 1 1 d .
C007 C 0.7132(2) 0.32930(16) 0.58674(16) 0.0490(4) Uani 1 1 d .
C008 C 0.7736(2) 0.67493(16) 0.40568(16) 0.0490(4) Uani 1 1 d .
N009 N 0.9618(3) 1.18707(17) 0.27271(18) 0.0797(6) Uani 1 1 d .
C00A C 0.6233(2) 0.36083(17) 0.40175(17) 0.0519(4) Uani 1 1 d .
C00B C 0.7375(2) 0.76042(18) 0.29918(17) 0.0545(4) Uani 1 1 d .
H00B H 0.6815 0.7281 0.2510 0.065 Uiso 1 1 calc R
C00C C 0.7837(2) 0.89281(18) 0.26391(17) 0.0566(5) Uani 1 1 d .
H00C H 0.7587 0.9492 0.1924 0.068 Uiso 1 1 calc R
C00D C 0.6464(2) 0.27202(17) 0.51031(16) 0.0500(4) Uani 1 1 d .
C00E C 0.8191(2) 0.29680(18) 0.77952(16) 0.0535(4) Uani 1 1 d .
C00F C 0.8675(2) 0.94179(17) 0.33503(17) 0.0552(5) Uani 1 1 d .
C00G C 0.8558(3) 0.72548(18) 0.47704(18) 0.0603(5) Uani 1 1 d .
H00G H 0.8792 0.6696 0.5491 0.072 Uiso 1 1 calc R
C00H C 0.9199(3) 1.07882(18) 0.29930(18) 0.0611(5) Uani 1 1 d .
C00I C 0.8918(3) 0.41635(19) 0.77249(18) 0.0611(5) Uani 1 1 d .
H00I H 0.8890 0.4898 0.7066 0.073 Uiso 1 1 calc R
C00J C 0.8240(3) 0.18572(19) 0.87958(17) 0.0616(5) Uani 1 1 d .
C00K C 0.5415(3) 0.16203(18) 0.41690(18) 0.0616(5) Uani 1 1 d .
H00K H 0.4979 0.0922 0.3974 0.074 Uiso 1 1 calc R
C00L C 0.9031(3) 0.85750(19) 0.44226(19) 0.0642(5) Uani 1 1 d .
H00L H 0.9588 0.8901 0.4904 0.077 Uiso 1 1 calc R
C00M C 0.6930(3) 0.12336(19) 0.75198(19) 0.0653(5) Uani 1 1 d .
H00M H 0.6372 0.0728 0.7176 0.078 Uiso 1 1 calc R
C00N C 0.9027(3) 0.1960(2) 0.97174(19) 0.0747(6) Uani 1 1 d .
H00N H 0.9075 0.1229 1.0377 0.090 Uiso 1 1 calc R
C00O C 0.7418(3) 0.0792(2) 0.8587(2) 0.0718(6) Uani 1 1 d .
H00O H 0.7251 -0.0061 0.9104 0.086 Uiso 1 1 calc R
C00P C 0.9681(3) 0.4233(2) 0.8656(2) 0.0737(6) Uani 1 1 d .
H00P H 1.0175 0.5026 0.8621 0.088 Uiso 1 1 calc R
C00Q C 0.9729(3) 0.3138(3) 0.9650(2) 0.0790(6) Uani 1 1 d .
H00Q H 1.0243 0.3212 1.0271 0.095 Uiso 1 1 calc R
C00R C 0.5178(4) 0.3425(2) 0.2211(2) 0.0889(8) Uani 1 1 d .
H00A H 0.4354 0.4173 0.2187 0.107 Uiso 1 1 calc R
H00D H 0.6202 0.3785 0.1720 0.107 Uiso 1 1 calc R
C00S C 0.4266(4) 0.3110(3) 0.0444(2) 0.0969(9) Uani 1 1 d .
H00E H 0.5326 0.3354 -0.0034 0.145 Uiso 1 1 calc GR
H00F H 0.3530 0.3901 0.0394 0.145 Uiso 1 1 calc GR
H00H H 0.3761 0.2470 0.0170 0.145 Uiso 1 1 calc GR
C00T C 0.4552(5) 0.2488(3) 0.1699(3) 0.1019(9) Uani 1 1 d .
H00J H 0.3498 0.2153 0.2161 0.122 Uiso 1 1 calc R
H00R H 0.5353 0.1724 0.1735 0.122 Uiso 1 1 calc R

loop_
_atom_site_aniso_label
_atom_site_aniso_U_11
_atom_site_aniso_U_22
_atom_site_aniso_U_33
_atom_site_aniso_U_23
_atom_site_aniso_U_13
_atom_site_aniso_U_12
N001 0.0613(8) 0.0366(7) 0.0601(9) -0.0017(6) -0.0079(7) -0.0113(6)
N002 0.0550(8) 0.0347(7) 0.0592(8) -0.0054(6) -0.0071(6) -0.0089(6)
N003 0.0611(9) 0.0346(7) 0.0615(9) -0.0060(6) -0.0085(7) -0.0079(6)
N004 0.0707(9) 0.0339(7) 0.0669(10) -0.0111(7) -0.0059(7) -0.0105(6)
N005 0.0769(10) 0.0367(8) 0.0673(10) -0.0115(7) -0.0149(8) -0.0089(7)
C006 0.0491(9) 0.0350(9) 0.0585(10) -0.0073(7) -0.0049(7) -0.0055(6)
C007 0.0483(8) 0.0361(8) 0.0583(10) -0.0061(7) -0.0038(7) -0.0075(6)
C008 0.0500(9) 0.0340(9) 0.0595(10) -0.0081(7) -0.0038(7) -0.0055(7)
N009 0.1112(15) 0.0436(9) 0.0789(12) -0.0020(8) -0.0135(10) -0.0240(9)
C00A 0.0545(9) 0.0354(8) 0.0642(10) -0.0112(7) -0.0057(7) -0.0066(7)
C00B 0.0613(10) 0.0404(9) 0.0594(10) -0.0079(7) -0.0080(8) -0.0102(7)
C00C 0.0685(11) 0.0391(9) 0.0560(10) -0.0013(7) -0.0088(8) -0.0089(8)
C00D 0.0526(9) 0.0336(8) 0.0600(10) -0.0077(7) -0.0032(7) -0.0066(6)
C00E 0.0570(9) 0.0435(9) 0.0561(10) -0.0095(7) -0.0018(7) -0.0057(7)
C00F 0.0631(10) 0.0342(8) 0.0627(10) -0.0043(7) -0.0035(8) -0.0101(7)
C00G 0.0767(12) 0.0384(9) 0.0629(11) -0.0019(8) -0.0173(9) -0.0127(8)
C00H 0.0783(12) 0.0404(10) 0.0609(11) -0.0045(8) -0.0103(9) -0.0134(8)
C00I 0.0764(12) 0.0440(9) 0.0611(11) -0.0112(8) -0.0062(9) -0.0103(8)
C00J 0.0702(11) 0.0485(10) 0.0591(11) -0.0031(8) -0.0047(9) -0.0104(8)
C00K 0.0777(12) 0.0365(9) 0.0722(12) -0.0137(8) -0.0118(10) -0.0123(8)
C00L 0.0854(13) 0.0411(10) 0.0672(12) -0.0067(8) -0.0214(10) -0.0162(9)
C00M 0.0796(12) 0.0403(9) 0.0715(12) 0.0005(8) -0.0147(10) -0.0231(8)
C00N 0.0915(15) 0.0683(13) 0.0575(11) -0.0035(10) -0.0105(10) -0.0131(11)
C00O 0.0900(14) 0.0484(11) 0.0673(12) 0.0074(9) -0.0143(11) -0.0221(10)
C00P 0.0936(15) 0.0616(12) 0.0709(13) -0.0224(10) -0.0104(11) -0.0182(11)
C00Q 0.0991(16) 0.0787(15) 0.0625(12) -0.0185(11) -0.0157(11) -0.0158(12)
C00R 0.134(2) 0.0502(12) 0.0896(17) -0.0125(11) -0.0458(16) -0.0093(12)
C00S 0.124(2) 0.0861(18) 0.0911(19) -0.0256(15) -0.0420(17) -0.0095(16)
C00T 0.144(3) 0.0675(16) 0.102(2) -0.0190(14) -0.0442(18) -0.0167(16)

loop_
_atom_type_symbol
_atom_type_description
_atom_type_scat_dispersion_real
_atom_type_scat_dispersion_imag
_atom_type_scat_source
C C 0.0181 0.0091 'International Tables Vol C Tables 4.2.6.8 and 6.1.1.4'
H H 0.0000 0.0000 'International Tables Vol C Tables 4.2.6.8 and 6.1.1.4'
N N 0.0311 0.0180 'International Tables Vol C Tables 4.2.6.8 and 6.1.1.4'

loop_
_geom_angle_atom_site_label_1
_geom_angle_atom_site_label_2
_geom_angle_atom_site_label_3
_geom_angle
C007 N001 C00E 128.35(15)
C007 N001 C00M 123.98(16)
C00M N001 C00E 107.57(15)
C007 N002 C006 119.40(16)
C006 N003 C00A 112.07(16)
C00K N004 C00D 103.58(15)
C00A N005 C00R 124.43(17)
C00K N005 C00A 104.79(17)
C00K N005 C00R 130.66(18)
N002 C006 C008 116.54(16)
N003 C006 N002 127.06(16)
N003 C006 C008 116.39(16)
N001 C007 C00D 122.75(16)
N002 C007 N001 118.10(16)
N002 C007 C00D 119.15(16)
C00B C008 C006 120.06(17)
C00B C008 C00G 118.80(17)
C00G C008 C006 121.14(16)
N003 C00A N005 126.25(18)
N003 C00A C00D 127.31(18)
N005 C00A C00D 106.43(15)
C008 C00B H00B 119.6
C00C C00B C008 120.78(18)
C00C C00B H00B 119.6
C00B C00C H00C 120.0
C00B C00C C00F 119.99(17)
C00F C00C H00C 120.0
N004 C00D C007 135.01(17)
N004 C00D C00A 110.01(16)
C00A C00D C007 114.97(16)
N001 C00E C00J 107.40(16)
C00I C00E N001 131.98(17)
C00I C00E C00J 120.59(19)
C00C C00F C00H 121.08(17)
C00C C00F C00L 119.78(16)
C00L C00F C00H 119.13(18)
C008 C00G H00G 119.6
C00L C00G C008 120.81(18)
C00L C00G H00G 119.6
N009 C00H C00F 179.0(2)
C00E C00I H00I 120.9
C00P C00I C00E 118.29(19)
C00P C00I H00I 120.9
C00E C00J C00O 106.83(18)
C00N C00J C00E 119.61(19)
C00N C00J C00O 133.55(19)
N004 C00K N005 115.18(17)
N004 C00K H00K 122.4
N005 C00K H00K 122.4
C00F C00L H00L 120.1
C00G C00L C00F 119.84(19)
C00G C00L H00L 120.1
N001 C00M H00M 125.1
C00O C00M N001 109.90(18)
C00O C00M H00M 125.1
C00J C00N H00N 120.2
C00Q C00N C00J 119.7(2)
C00Q C00N H00N 120.2
C00J C00O H00O 125.9
C00M C00O C00J 108.29(17)
C00M C00O H00O 125.9
C00I C00P H00P 119.3
C00I C00P C00Q 121.4(2)
C00Q C00P H00P 119.3
C00N C00Q C00P 120.5(2)
C00N C00Q H00Q 119.8
C00P C00Q H00Q 119.8
N005 C00R H00A 108.1
N005 C00R H00D 108.1
H00A C00R H00D 107.3
C00T C00R N005 116.6(2)
C00T C00R H00A 108.1
C00T C00R H00D 108.1
H00E C00S H00F 109.5
H00E C00S H00H 109.5
H00F C00S H00H 109.5
C00T C00S H00E 109.5
C00T C00S H00F 109.5
C00T C00S H00H 109.5
C00R C00T C00S 113.0(2)
C00R C00T H00J 109.0
C00R C00T H00R 109.0
C00S C00T H00J 109.0
C00S C00T H00R 109.0
H00J C00T H00R 107.8

loop_
_geom_bond_atom_site_label_1
_geom_bond_atom_site_label_2
_geom_bond_distance
N001 C007 1.387(2)
N001 C00E 1.402(2)
N001 C00M 1.400(2)
N002 C006 1.351(2)
N002 C007 1.329(2)
N003 C006 1.331(2)
N003 C00A 1.334(2)
N004 C00D 1.380(2)
N004 C00K 1.302(3)
N005 C00A 1.365(3)
N005 C00K 1.365(2)
N005 C00R 1.467(3)
C006 C008 1.487(2)
C007 C00D 1.413(3)
C008 C00B 1.388(3)
C008 C00G 1.391(3)
N009 C00H 1.140(2)
C00A C00D 1.393(3)
C00B H00B 0.9300
C00B C00C 1.380(2)
C00C H00C 0.9300
C00C C00F 1.386(3)
C00E C00I 1.389(3)
C00E C00J 1.410(3)
C00F C00H 1.440(2)
C00F C00L 1.390(3)
C00G H00G 0.9300
C00G C00L 1.379(3)
C00I H00I 0.9300
C00I C00P 1.376(3)
C00J C00N 1.389(3)
C00J C00O 1.431(3)
C00K H00K 0.9300
C00L H00L 0.9300
C00M H00M 0.9300
C00M C00O 1.340(3)
C00N H00N 0.9300
C00N C00Q 1.364(3)
C00O H00O 0.9300
C00P H00P 0.9300
C00P C00Q 1.395(3)
C00Q H00Q 0.9300
C00R H00A 0.9700
C00R H00D 0.9700
C00R C00T 1.445(4)
C00S H00E 0.9600
C00S H00F 0.9600
C00S H00H 0.9600
C00S C00T 1.506(4)
C00T H00J 0.9700
C00T H00R 0.9700
